data_7225398
loop_
_publ_author_name
'Teja Illa, Giri'
'Satha, Pardhasaradhi'
'Purohit, Chandra Shekhar'

_publ_section_title
;
 Consecutive introduction of Ag(i)to an anionic homoleptic Co(iii)
 complex: variable Ag(i) coordination mode
;
_journal_issue 29
_journal_name_full CrystEngComm
_journal_page_first 5512
_journal_paper_doi 10.1039/C6CE00276E
_journal_volume 18
_journal_year 2016
_chemical_formula_sum 'C14 H17 Co0.25 N2.25 O'
_chemical_formula_weight 247.53
_chemical_name_systematic
;
 ?
;
_space_group_IT_number 82
_symmetry_cell_setting tetragonal
_symmetry_space_group_name_Hall 'I -4'
_symmetry_space_group_name_H-M 'I -4'
_atom_sites_solution_hydrogens geom
_atom_sites_solution_primary direct
_atom_sites_solution_secondary difmap
_audit_creation_method SHELXL-97
_audit_update_record
;
2016-05-28 deposited with the CCDC.
2016-06-01 downloaded from the CCDC.
;
_cell_angle_alpha 90.00
_cell_angle_beta 90.00
_cell_angle_gamma 90.00
_cell_formula_units_Z 8
_cell_length_a 11.527(4)
_cell_length_b 11.527(4)
_cell_length_c 19.263(14)
_cell_measurement_reflns_used 3316
_cell_measurement_temperature 296(2)
_cell_measurement_theta_max 21.08
_cell_measurement_theta_min 2.50
_cell_volume 2560(2)
_computing_cell_refinement 'Bruker SAINT'
_computing_data_collection 'Bruker APEX2'
_computing_data_reduction 'Bruker SAINT A'
_computing_molecular_graphics 'Bruker SHELXTL'
_computing_publication_material 'Bruker SHELXTL'
_computing_structure_refinement 'SHELXL-97 (Sheldrick, 2008)'
_computing_structure_solution 'SHELXS-97 (Sheldrick, 2008)'
_diffrn_ambient_temperature 296(2)
_diffrn_measured_fraction_theta_full 0.999
_diffrn_measured_fraction_theta_max 0.999
_diffrn_measurement_device_type 'Bruker APEX-II CCD'
_diffrn_measurement_method '\f and \w scans'
_diffrn_radiation_monochromator graphite
_diffrn_radiation_source 'fine-focus sealed tube'
_diffrn_radiation_type MoK\a
_diffrn_radiation_wavelength 0.71073
_diffrn_reflns_av_R_equivalents 0.0541
_diffrn_reflns_av_sigmaI/netI 0.0473
_diffrn_reflns_limit_h_max 14
_diffrn_reflns_limit_h_min -14
_diffrn_reflns_limit_k_max 14
_diffrn_reflns_limit_k_min -14
_diffrn_reflns_limit_l_max 24
_diffrn_reflns_limit_l_min -24
_diffrn_reflns_number 16546
_diffrn_reflns_theta_full 27.11
_diffrn_reflns_theta_max 27.11
_diffrn_reflns_theta_min 2.06
_exptl_absorpt_coefficient_mu 0.391
_exptl_absorpt_correction_T_max 0.7455
_exptl_absorpt_correction_T_min 0.6915
_exptl_absorpt_correction_type multi-scan
_exptl_absorpt_process_details SADABS-2008/1
_exptl_crystal_colour Brown
_exptl_crystal_density_diffrn 1.285
_exptl_crystal_density_method 'not measured'
_exptl_crystal_description BLOCK
_exptl_crystal_F_000 1052
_exptl_crystal_size_max 0.1
_exptl_crystal_size_mid 0.072
_exptl_crystal_size_min 0.041
_refine_diff_density_max 0.839
_refine_diff_density_min -0.458
_refine_diff_density_rms 0.135
_refine_ls_abs_structure_details 'Flack H D (1983), Acta Cryst. A39, 876-881'
_refine_ls_abs_structure_Flack 0.00(2)
_refine_ls_extinction_method none
_refine_ls_goodness_of_fit_ref 1.028
_refine_ls_hydrogen_treatment constr
_refine_ls_matrix_type full
_refine_ls_number_parameters 160
_refine_ls_number_reflns 2840
_refine_ls_number_restraints 2
_refine_ls_restrained_S_all 1.039
_refine_ls_R_factor_all 0.0683
_refine_ls_R_factor_gt 0.0524
_refine_ls_shift/su_max 0.000
_refine_ls_shift/su_mean 0.000
_refine_ls_structure_factor_coef Fsqd
_refine_ls_weighting_details 'calc w=1/[\s^2^(Fo^2^)+(0.1103P)^2^+0.0000P] where P=(Fo^2^+2Fc^2^)/3'
_refine_ls_weighting_scheme calc
_refine_ls_wR_factor_gt 0.1433
_refine_ls_wR_factor_ref 0.1604
_reflns_number_gt 2394
_reflns_number_total 2840
_reflns_threshold_expression >2\s(I)
_cod_data_source_file c6ce00276e2.cif
_cod_data_source_block reddy_py1
_cod_depositor_comments
;
The following automatic conversions were performed:

'_symmetry_cell_setting' value 'Tetragonal' changed to 'tetragonal'
according to
/usr/data/users/saulius/crontab/automatic-downloads/rss-feeds/RSC/lib/dictionaries/cif_core.dic
dictionary named 'cif_core.dic' version 2.4.2 from 2011-04-26.

'_exptl_absorpt_correction_type' value 'MULTI-SCAN' changed to
'multi-scan' according to
/usr/data/users/saulius/crontab/automatic-downloads/rss-feeds/RSC/lib/dictionaries/cif_core.dic
dictionary named 'cif_core.dic' version 2.4.2 from 2011-04-26.

Automatic conversion script
Id: cif_fix_values 4268 2015-11-12 08:31:59Z antanas 

 Adding full bibliography for 7225397--7225400.cif.
;
_cod_original_cell_volume 2559.5(5)
_cod_original_sg_symbol_H-M 'I-4   '
_cod_database_code 7225398

loop_
_symmetry_equiv_pos_as_xyz
'x, y, z'
'-x, -y, z'
'y, -x, -z'
'-y, x, -z'
'x+1/2, y+1/2, z+1/2'
'-x+1/2, -y+1/2, z+1/2'
'y+1/2, -x+1/2, -z+1/2'
'-y+1/2, x+1/2, -z+1/2'

loop_
_atom_site_label
_atom_site_type_symbol
_atom_site_fract_x
_atom_site_fract_y
_atom_site_fract_z
_atom_site_U_iso_or_equiv
_atom_site_adp_type
_atom_site_occupancy
_atom_site_symmetry_multiplicity
_atom_site_calc_flag
_atom_site_refinement_flags
C1 C 0.4480(4) 0.0861(4) 0.4508(2) 0.0673(12) Uani 1 1 d .
H1 H 0.4114 0.1461 0.4746 0.081 Uiso 1 1 calc R
C2 C 0.4484(3) 0.0864(3) 0.3796(2) 0.0511(9) Uani 1 1 d .
C3 C 0.3990(3) 0.1771(3) 0.3309(2) 0.0492(8) Uani 1 1 d .
C4 C 0.3857(3) 0.2291(3) 0.2119(2) 0.0526(9) Uani 1 1 d .
H4A H 0.4508 0.2381 0.1805 0.063 Uiso 1 1 calc R
H4B H 0.3714 0.3038 0.2335 0.063 Uiso 1 1 calc R
C5 C 0.2788(4) 0.1946(3) 0.1700(2) 0.0582(10) Uani 1 1 d .
C6 C 0.1779(4) 0.1615(3) 0.2027(3) 0.0673(11) Uani 1 1 d .
H6 H 0.1760 0.1558 0.2509 0.081 Uiso 1 1 calc R
C7 C 0.0795(5) 0.1365(5) 0.1647(5) 0.107(2) Uani 1 1 d U
H7 H 0.0124 0.1139 0.1878 0.129 Uiso 1 1 calc R
C8 C 0.0782(9) 0.1439(6) 0.0951(7) 0.144(4) Uani 1 1 d U
H8 H 0.0103 0.1298 0.0704 0.173 Uiso 1 1 calc R
C9 C 0.1818(9) 0.1736(6) 0.0600(4) 0.117(3) Uani 1 1 d .
H9 H 0.1836 0.1744 0.0117 0.140 Uiso 1 1 calc R
C10 C 0.2818(5) 0.2020(4) 0.0979(3) 0.0796(14) Uani 1 1 d .
H10 H 0.3490 0.2253 0.0753 0.096 Uiso 1 1 calc R
C11 C 0.0309(5) 0.6049(5) 0.2939(3) 0.0861(15) Uani 1 1 d .
H11A H 0.1030 0.5880 0.3178 0.103 Uiso 1 1 calc R
H11B H 0.0460 0.6692 0.2627 0.103 Uiso 1 1 calc R
C12 C -0.0541(6) 0.6452(5) 0.3466(3) 0.0932(17) Uani 1 1 d .
H12A H -0.1284 0.6570 0.3240 0.112 Uiso 1 1 calc R
H12B H -0.0642 0.5844 0.3809 0.112 Uiso 1 1 calc R
C13 C -0.0216(7) 0.7521(9) 0.3824(5) 0.150(4) Uani 1 1 d D
H13A H 0.0491 0.7332 0.4073 0.180 Uiso 1 1 calc R
H13B H 0.0012 0.8052 0.3458 0.180 Uiso 1 1 calc R
C14 C -0.0840(11) 0.8165(10) 0.4269(6) 0.184(5) Uani 1 1 d D
H14A H -0.1629 0.8207 0.4111 0.276 Uiso 1 1 calc R
H14B H -0.0520 0.8933 0.4293 0.276 Uiso 1 1 calc R
H14C H -0.0818 0.7816 0.4722 0.276 Uiso 1 1 calc R
N1 N 0.5000 0.0000 0.34582(17) 0.0420(7) Uani 1 2 d S
N2 N 0.5000 0.0000 0.4871(2) 0.0836(15) Uani 1 2 d S
N3 N 0.4170(2) 0.1460(2) 0.26553(14) 0.0435(7) Uani 1 1 d .
N4 N 0.0000 0.5000 0.2500 0.0562(13) Uani 1 4 d S
O1 O 0.3519(3) 0.2650(3) 0.35400(18) 0.0710(9) Uani 1 1 d .
Co1 Co 0.5000 0.0000 0.2500 0.0370(2) Uani 1 4 d S

loop_
_atom_site_aniso_label
_atom_site_aniso_U_11
_atom_site_aniso_U_22
_atom_site_aniso_U_33
_atom_site_aniso_U_23
_atom_site_aniso_U_13
_atom_site_aniso_U_12
C1 0.070(3) 0.076(3) 0.056(2) -0.012(2) 0.0038(19) -0.001(2)
C2 0.0416(17) 0.057(2) 0.054(2) -0.0114(16) 0.0064(15) -0.0040(17)
C3 0.0379(17) 0.0455(19) 0.064(2) -0.0104(17) 0.0058(16) 0.0013(14)
C4 0.048(2) 0.0359(17) 0.074(3) 0.0051(16) -0.0031(17) 0.0059(15)
C5 0.060(2) 0.0346(17) 0.080(3) -0.0017(17) -0.018(2) 0.0143(16)
C6 0.051(2) 0.046(2) 0.105(3) -0.007(2) -0.010(2) 0.0056(17)
C7 0.063(3) 0.054(3) 0.206(7) -0.005(4) -0.045(4) 0.007(2)
C8 0.146(8) 0.066(4) 0.222(9) -0.014(5) -0.134(8) 0.019(4)
C9 0.176(8) 0.065(3) 0.110(5) -0.009(3) -0.081(5) 0.032(4)
C10 0.100(4) 0.060(3) 0.078(3) 0.005(2) -0.023(3) 0.018(3)
C11 0.074(3) 0.080(4) 0.105(4) -0.018(3) 0.001(3) -0.022(3)
C12 0.104(4) 0.093(4) 0.083(3) -0.013(3) -0.007(3) 0.028(3)
C13 0.134(7) 0.181(9) 0.135(7) -0.083(7) -0.041(5) 0.045(6)
C14 0.228(13) 0.150(9) 0.173(9) -0.079(7) -0.022(9) 0.042(9)
N1 0.029(2) 0.049(3) 0.0475(17) 0.000 0.000 0.002(3)
N2 0.094(5) 0.104(5) 0.053(2) 0.000 0.000 -0.003(5)
N3 0.0346(12) 0.0366(12) 0.059(2) -0.0005(11) -0.0027(11) 0.0036(10)
N4 0.0438(16) 0.0438(16) 0.081(4) 0.000 0.000 0.000
O1 0.0656(18) 0.0577(17) 0.090(2) -0.0212(15) 0.0126(16) 0.0171(14)
Co1 0.0327(3) 0.0327(3) 0.0457(4) 0.000 0.000 0.000

loop_
_atom_type_symbol
_atom_type_description
_atom_type_scat_dispersion_real
_atom_type_scat_dispersion_imag
_atom_type_scat_source
C C 0.0033 0.0016 'International Tables Vol C Tables 4.2.6.8 and 6.1.1.4'
H H 0.0000 0.0000 'International Tables Vol C Tables 4.2.6.8 and 6.1.1.4'
N N 0.0061 0.0033 'International Tables Vol C Tables 4.2.6.8 and 6.1.1.4'
O O 0.0106 0.0060 'International Tables Vol C Tables 4.2.6.8 and 6.1.1.4'
Co Co 0.3494 0.9721 'International Tables Vol C Tables 4.2.6.8 and 6.1.1.4'

loop_
_geom_angle_atom_site_label_1
_geom_angle_atom_site_label_2
_geom_angle_atom_site_label_3
_geom_angle
_geom_angle_site_symmetry_1
_geom_angle_site_symmetry_3
N2 C1 C2 121.1(4) . .
N2 C1 H1 119.5 . .
C2 C1 H1 119.5 . .
N1 C2 C1 119.3(4) . .
N1 C2 C3 112.5(3) . .
C1 C2 C3 128.2(4) . .
O1 C3 N3 129.3(4) . .
O1 C3 C2 120.6(4) . .
N3 C3 C2 110.0(3) . .
N3 C4 C5 113.9(3) . .
N3 C4 H4A 108.8 . .
C5 C4 H4A 108.8 . .
N3 C4 H4B 108.8 . .
C5 C4 H4B 108.8 . .
H4A C4 H4B 107.7 . .
C6 C5 C10 119.7(4) . .
C6 C5 C4 120.7(4) . .
C10 C5 C4 119.5(4) . .
C5 C6 C7 120.5(6) . .
C5 C6 H6 119.7 . .
C7 C6 H6 119.7 . .
C8 C7 C6 121.7(7) . .
C8 C7 H7 119.1 . .
C6 C7 H7 119.1 . .
C7 C8 C9 118.9(6) . .
C7 C8 H8 120.6 . .
C9 C8 H8 120.6 . .
C10 C9 C8 120.0(7) . .
C10 C9 H9 120.0 . .
C8 C9 H9 120.0 . .
C5 C10 C9 119.1(7) . .
C5 C10 H10 120.5 . .
C9 C10 H10 120.5 . .
C12 C11 N4 118.4(4) . .
C12 C11 H11A 107.7 . .
N4 C11 H11A 107.7 . .
C12 C11 H11B 107.7 . .
N4 C11 H11B 107.7 . .
H11A C11 H11B 107.1 . .
C13 C12 C11 114.6(6) . .
C13 C12 H12A 108.6 . .
C11 C12 H12A 108.6 . .
C13 C12 H12B 108.6 . .
C11 C12 H12B 108.6 . .
H12A C12 H12B 107.6 . .
C14 C13 C12 129.0(10) . .
C14 C13 H13A 105.0 . .
C12 C13 H13A 105.0 . .
C14 C13 H13B 105.0 . .
C12 C13 H13B 105.0 . .
H13A C13 H13B 105.9 . .
C13 C14 H14A 109.5 . .
C13 C14 H14B 109.5 . .
H14A C14 H14B 109.5 . .
C13 C14 H14C 109.5 . .
H14A C14 H14C 109.5 . .
H14B C14 H14C 109.5 . .
C2 N1 C2 121.5(4) . 2_655
C2 N1 Co1 119.3(2) . .
C2 N1 Co1 119.3(2) 2_655 .
C1 N2 C1 117.9(5) 2_655 .
C3 N3 C4 117.3(3) . .
C3 N3 Co1 117.0(2) . .
C4 N3 Co1 125.4(2) . .
C11 N4 C11 108.1(2) 8 .
C11 N4 C11 112.2(5) 8 7_455
C11 N4 C11 108.1(2) . 7_455
C11 N4 C11 108.1(2) 8 2_565
C11 N4 C11 112.2(5) . 2_565
C11 N4 C11 108.1(2) 7_455 2_565
N1 Co1 N1 180.0 7 .
N1 Co1 N3 81.21(8) 7 8_545
N1 Co1 N3 98.79(8) . 8_545
N1 Co1 N3 81.21(8) 7 7
N1 Co1 N3 98.79(8) . 7
N3 Co1 N3 162.43(16) 8_545 7
N1 Co1 N3 98.79(8) 7 .
N1 Co1 N3 81.21(8) . .
N3 Co1 N3 91.34(2) 8_545 .
N3 Co1 N3 91.34(2) 7 .
N1 Co1 N3 98.79(8) 7 2_655
N1 Co1 N3 81.21(8) . 2_655
N3 Co1 N3 91.34(2) 8_545 2_655
N3 Co1 N3 91.34(2) 7 2_655
N3 Co1 N3 162.43(16) . 2_655

loop_
_geom_bond_atom_site_label_1
_geom_bond_atom_site_label_2
_geom_bond_distance
_geom_bond_site_symmetry_2
C1 N2 1.354(5) .
C1 C2 1.373(6) .
C1 H1 0.9300 .
C2 N1 1.330(4) .
C2 C3 1.515(6) .
C3 O1 1.233(4) .
C3 N3 1.326(4) .
C4 N3 1.454(4) .
C4 C5 1.526(5) .
C4 H4A 0.9700 .
C4 H4B 0.9700 .
C5 C6 1.377(7) .
C5 C10 1.390(7) .
C6 C7 1.381(7) .
C6 H6 0.9300 .
C7 C8 1.343(13) .
C7 H7 0.9300 .
C8 C9 1.415(14) .
C8 H8 0.9300 .
C9 C10 1.404(9) .
C9 H9 0.9300 .
C10 H10 0.9300 .
C11 C12 1.485(8) .
C11 N4 1.518(5) .
C11 H11A 0.9700 .
C11 H11B 0.9700 .
C12 C13 1.461(9) .
C12 H12A 0.9700 .
C12 H12B 0.9700 .
C13 C14 1.343(10) .
C13 H13A 0.9700 .
C13 H13B 0.9700 .
C14 H14A 0.9600 .
C14 H14B 0.9600 .
C14 H14C 0.9600 .
N1 C2 1.330(4) 2_655
N1 Co1 1.846(3) .
N2 C1 1.354(5) 2_655
N3 Co1 1.959(3) .
N4 C11 1.518(5) 8
N4 C11 1.518(5) 7_455
N4 C11 1.518(5) 2_565
Co1 N1 1.846(3) 7
Co1 N3 1.959(3) 8_545
Co1 N3 1.959(3) 7
Co1 N3 1.959(3) 2_655

loop_
_geom_torsion_atom_site_label_1
_geom_torsion_atom_site_label_2
_geom_torsion_atom_site_label_3
_geom_torsion_atom_site_label_4
_geom_torsion
_geom_torsion_site_symmetry_1
_geom_torsion_site_symmetry_4
N2 C1 C2 N1 0.6(6) . .
N2 C1 C2 C3 -177.5(3) . .
N1 C2 C3 O1 -177.5(3) . .
C1 C2 C3 O1 0.7(6) . .
N1 C2 C3 N3 1.6(4) . .
C1 C2 C3 N3 179.8(4) . .
N3 C4 C5 C6 50.0(5) . .
N3 C4 C5 C10 -133.1(4) . .
C10 C5 C6 C7 -0.5(6) . .
C4 C5 C6 C7 176.4(4) . .
C5 C6 C7 C8 -0.3(8) . .
C6 C7 C8 C9 2.6(10) . .
C7 C8 C9 C10 -4.0(10) . .
C6 C5 C10 C9 -1.0(7) . .
C4 C5 C10 C9 -177.9(4) . .
C8 C9 C10 C5 3.2(8) . .
N4 C11 C12 C13 -175.1(6) . .
C11 C12 C13 C14 172.4(11) . .
C1 C2 N1 C2 -0.3(3) . 2_655
C3 C2 N1 C2 178.1(3) . 2_655
C1 C2 N1 Co1 179.7(3) . .
C3 C2 N1 Co1 -1.9(3) . .
C2 C1 N2 C1 -0.3(3) . 2_655
O1 C3 N3 C4 5.2(6) . .
C2 C3 N3 C4 -173.8(3) . .
O1 C3 N3 Co1 178.3(3) . .
C2 C3 N3 Co1 -0.7(4) . .
C5 C4 N3 C3 -108.8(4) . .
C5 C4 N3 Co1 78.8(4) . .
C12 C11 N4 C11 64.1(3) . 8
C12 C11 N4 C11 -174.2(6) . 7_455
C12 C11 N4 C11 -55.0(4) . 2_565
C2 N1 Co1 N1 0(100) . 7
C2 N1 Co1 N1 0(7) 2_655 7
C2 N1 Co1 N3 -88.77(19) . 8_545
C2 N1 Co1 N3 91.23(19) 2_655 8_545
C2 N1 Co1 N3 91.23(19) . 7
C2 N1 Co1 N3 -88.77(19) 2_655 7
C2 N1 Co1 N3 1.23(19) . .
C2 N1 Co1 N3 -178.77(19) 2_655 .
C2 N1 Co1 N3 -178.77(19) . 2_655
C2 N1 Co1 N3 1.23(19) 2_655 2_655
C3 N3 Co1 N1 179.8(2) . 7
C4 N3 Co1 N1 -7.7(3) . 7
C3 N3 Co1 N1 -0.2(2) . .
C4 N3 Co1 N1 172.3(3) . .
C3 N3 Co1 N3 98.5(2) . 8_545
C4 N3 Co1 N3 -89.0(3) . 8_545
C3 N3 Co1 N3 -98.8(2) . 7
C4 N3 Co1 N3 73.6(3) . 7
C3 N3 Co1 N3 -0.2(2) . 2_655
C4 N3 Co1 N3 172.3(3) . 2_655
